data_2234764
loop_
_publ_author_name
'Tan, Ming-Yueh'
'Ravoof, Thahira Begum S. A.'
'Tahir, Mohamed Ibrahim Mohamed'
'Crouse, Karen A.'
'Tiekink, Edward R. T.'

_publ_section_title
;
 1-{(<i>E</i>)-[4-(4-Methoxyphenyl)butan-2-ylidene]amino}-3-methylthiourea
;
_journal_coeditor_code QM2063
_journal_issue 5
_journal_name_full 'Acta Crystallographica Section E'
_journal_page_first o1461
_journal_page_last o1462
_journal_paper_doi 10.1107/S160053681201611X
_journal_volume 68
_journal_year 2012
_chemical_formula_iupac 'C13 H19 N3 O S'
_chemical_formula_moiety 'C13 H19 N3 O S'
_chemical_formula_sum 'C13 H19 N3 O S'
_chemical_formula_weight 265.37
_chemical_name_systematic
;
1-{(<i>E</i>)-[4-(4-Methoxyphenyl)butan-2-ylidene]amino}-3-methylthiourea
;
_space_group_IT_number 2
_symmetry_cell_setting triclinic
_symmetry_space_group_name_Hall '-P 1'
_symmetry_space_group_name_H-M 'P -1'
_atom_sites_solution_hydrogens geom
_atom_sites_solution_primary direct
_atom_sites_solution_secondary difmap
_audit_creation_method SHELXL-97
_cell_angle_alpha 80.324(5)
_cell_angle_beta 87.103(4)
_cell_angle_gamma 76.360(4)
_cell_formula_units_Z 4
_cell_length_a 9.6344(4)
_cell_length_b 11.1759(6)
_cell_length_c 13.4619(8)
_cell_measurement_reflns_used 10673
_cell_measurement_temperature 100(2)
_cell_measurement_theta_max 71
_cell_measurement_theta_min 3
_cell_volume 1388.48(13)
_computing_cell_refinement 'CrysAlis PRO (Agilent, 2011)'
_computing_data_collection 'CrysAlis PRO (Agilent, 2011)'
_computing_data_reduction 'CrysAlis PRO (Agilent, 2011)'
_computing_molecular_graphics
;
ORTEP-3 (Farrugia, 1997), DIAMOND (Brandenburg, 2006) and
<i>Qmol</i> (Gans & Shalloway, 2001)
;
_computing_publication_material 'publCIF (Westrip, 2010)'
_computing_structure_refinement 'SHELXL97 (Sheldrick, 2008)'
_computing_structure_solution 'SHELXS97 (Sheldrick, 2008)'
_diffrn_ambient_temperature 100(2)
_diffrn_detector_area_resol_mean 16.1952
_diffrn_measured_fraction_theta_full 0.980
_diffrn_measured_fraction_theta_max 0.980
_diffrn_measurement_device_type 'Oxford Diffraction Xcaliber Eos Gemini'
_diffrn_measurement_method '\w/2\q scans'
_diffrn_radiation_monochromator graphite
_diffrn_radiation_source 'sealed X-ray tube'
_diffrn_radiation_type CuK\a
_diffrn_radiation_wavelength 1.54180
_diffrn_reflns_av_R_equivalents 0.0223
_diffrn_reflns_av_sigmaI/netI 0.0181
_diffrn_reflns_limit_h_max 11
_diffrn_reflns_limit_h_min -11
_diffrn_reflns_limit_k_max 13
_diffrn_reflns_limit_k_min -13
_diffrn_reflns_limit_l_max 16
_diffrn_reflns_limit_l_min -16
_diffrn_reflns_number 18287
_diffrn_reflns_theta_full 71.60
_diffrn_reflns_theta_max 71.60
_diffrn_reflns_theta_min 3.33
_diffrn_standards_decay_% 0
_diffrn_standards_interval_count 0
_diffrn_standards_interval_time 0
_diffrn_standards_number 0
_exptl_absorpt_coefficient_mu 2.009
_exptl_absorpt_correction_T_max 0.75
_exptl_absorpt_correction_T_min 0.51
_exptl_absorpt_correction_type multi-scan
_exptl_absorpt_process_details '(CrysAlis PRO; Agilent, 2011)'
_exptl_crystal_colour colourless
_exptl_crystal_density_diffrn 1.269
_exptl_crystal_density_method 'not measured'
_exptl_crystal_description prism
_exptl_crystal_F_000 568
_exptl_crystal_size_max 0.41
_exptl_crystal_size_mid 0.23
_exptl_crystal_size_min 0.14
_refine_diff_density_max 0.288
_refine_diff_density_min -0.406
_refine_ls_extinction_method none
_refine_ls_goodness_of_fit_ref 1.013
_refine_ls_hydrogen_treatment mixed
_refine_ls_matrix_type full
_refine_ls_number_parameters 343
_refine_ls_number_reflns 5312
_refine_ls_number_restraints 4
_refine_ls_restrained_S_all 1.013
_refine_ls_R_factor_all 0.0382
_refine_ls_R_factor_gt 0.0365
_refine_ls_shift/su_max 0.001
_refine_ls_shift/su_mean 0.000
_refine_ls_structure_factor_coef Fsqd
_refine_ls_weighting_details 'calc w=1/[\s^2^(Fo^2^)+(0.0650P)^2^+0.5168P] where P=(Fo^2^+2Fc^2^)/3'
_refine_ls_weighting_scheme calc
_refine_ls_wR_factor_gt 0.0992
_refine_ls_wR_factor_ref 0.1006
_reflns_number_gt 4995
_reflns_number_total 5312
_reflns_threshold_expression I>2\s(I)
_cod_data_source_file qm2063.cif
_cod_data_source_block I
_cod_database_code 2234764
_cod_database_fobs_code 2234764

loop_
_symmetry_equiv_pos_as_xyz
'x, y, z'
'-x, -y, -z'

loop_
_atom_site_type_symbol
_atom_site_label
_atom_site_fract_x
_atom_site_fract_y
_atom_site_fract_z
_atom_site_U_iso_or_equiv
_atom_site_adp_type
_atom_site_calc_flag
_atom_site_refinement_flags
_atom_site_occupancy
_atom_site_symmetry_multiplicity
S S1 0.20415(3) 0.32321(3) 0.48243(2) 0.01907(11) Uani d . 1 1
O O1 1.27782(10) -0.24724(9) 0.93804(7) 0.0204(2) Uani d . 1 1
N N1 0.34458(12) 0.15989(11) 0.63195(9) 0.0183(2) Uani d D 1 1
H H1N 0.4267(12) 0.1245(15) 0.6602(12) 0.022 Uiso d D 1 1
N N2 0.47979(11) 0.26896(10) 0.52508(8) 0.0144(2) Uani d D 1 1
H H2N 0.4854(17) 0.3310(12) 0.4776(10) 0.017 Uiso d D 1 1
N N3 0.59623(11) 0.19555(10) 0.57947(8) 0.0145(2) Uani d . 1 1
C C1 0.21511(15) 0.11973(14) 0.66758(12) 0.0241(3) Uani d . 1 1
H H1A 0.1413 0.1919 0.6817 0.036 Uiso calc R 1 1
H H1B 0.2356 0.0584 0.7293 0.036 Uiso calc R 1 1
H H1C 0.1813 0.0818 0.6157 0.036 Uiso calc R 1 1
C C2 0.34971(14) 0.24605(12) 0.55167(10) 0.0147(3) Uani d . 1 1
C C3 0.71806(14) 0.22229(12) 0.56058(10) 0.0147(3) Uani d . 1 1
C C4 0.74688(14) 0.32895(13) 0.48538(10) 0.0182(3) Uani d . 1 1
H H4A 0.7270 0.3172 0.4174 0.027 Uiso calc R 1 1
H H4B 0.8472 0.3322 0.4892 0.027 Uiso calc R 1 1
H H4C 0.6853 0.4072 0.5003 0.027 Uiso calc R 1 1
C C5 0.84347(14) 0.13959(13) 0.61947(10) 0.0170(3) Uani d . 1 1
H H5A 0.8808 0.1903 0.6607 0.020 Uiso calc R 1 1
H H5B 0.9199 0.1102 0.5713 0.020 Uiso calc R 1 1
C C6 0.81204(14) 0.02645(13) 0.68873(11) 0.0206(3) Uani d . 1 1
H H6A 0.7314 0.0545 0.7343 0.025 Uiso calc R 1 1
H H6B 0.7824 -0.0286 0.6476 0.025 Uiso calc R 1 1
C C7 0.93936(14) -0.04719(13) 0.75113(10) 0.0174(3) Uani d . 1 1
C C8 0.97580(14) -0.00550(13) 0.83614(10) 0.0174(3) Uani d . 1 1
H H8 0.9211 0.0709 0.8534 0.021 Uiso calc R 1 1
C C9 1.08986(14) -0.07296(13) 0.89598(10) 0.0165(3) Uani d . 1 1
H H9 1.1128 -0.0427 0.9535 0.020 Uiso calc R 1 1
C C10 1.17070(14) -0.18502(13) 0.87166(10) 0.0164(3) Uani d . 1 1
C C11 1.13875(15) -0.22751(13) 0.78626(11) 0.0206(3) Uani d . 1 1
H H11 1.1945 -0.3033 0.7685 0.025 Uiso calc R 1 1
C C12 1.02383(16) -0.15758(13) 0.72690(11) 0.0209(3) Uani d . 1 1
H H12 1.0028 -0.1864 0.6682 0.025 Uiso calc R 1 1
C C13 1.35572(17) -0.36669(14) 0.91966(12) 0.0280(3) Uani d . 1 1
H H13A 1.2909 -0.4232 0.9244 0.042 Uiso calc R 1 1
H H13B 1.4311 -0.4003 0.9699 0.042 Uiso calc R 1 1
H H13C 1.3988 -0.3588 0.8521 0.042 Uiso calc R 1 1
S S2 0.50040(3) 0.51322(3) 0.32073(2) 0.01570(10) Uani d . 1 1
O O2 -0.50895(10) 0.90797(9) -0.24093(7) 0.0197(2) Uani d . 1 1
N N4 0.35843(12) 0.67030(11) 0.16874(9) 0.0175(2) Uani d D 1 1
H H4N 0.2787(13) 0.6966(15) 0.1361(12) 0.021 Uiso d D 1 1
N N5 0.22689(12) 0.55527(10) 0.27342(8) 0.0151(2) Uani d D 1 1
H H5N 0.2193(17) 0.4984(13) 0.3255(9) 0.018 Uiso d D 1 1
N N6 0.11708(12) 0.60815(10) 0.20570(8) 0.0156(2) Uani d . 1 1
C C14 0.48459(14) 0.71634(14) 0.13471(11) 0.0214(3) Uani d . 1 1
H H14A 0.5147 0.7551 0.1875 0.032 Uiso calc R 1 1
H H14B 0.4623 0.7782 0.0735 0.032 Uiso calc R 1 1
H H14C 0.5618 0.6467 0.1202 0.032 Uiso calc R 1 1
C C15 0.35546(14) 0.58411(12) 0.24972(10) 0.0140(3) Uani d . 1 1
C C16 -0.00410(14) 0.58042(12) 0.22484(10) 0.0152(3) Uani d . 1 1
C C17 -0.04030(15) 0.49618(14) 0.31617(11) 0.0209(3) Uani d . 1 1
H H17A 0.0148 0.4107 0.3147 0.031 Uiso calc R 1 1
H H17B -0.1426 0.4982 0.3166 0.031 Uiso calc R 1 1
H H17C -0.0168 0.5244 0.3770 0.031 Uiso calc R 1 1
C C18 -0.11934(14) 0.63481(13) 0.14771(10) 0.0181(3) Uani d . 1 1
H H18A -0.1999 0.6888 0.1793 0.022 Uiso calc R 1 1
H H18B -0.1550 0.5657 0.1287 0.022 Uiso calc R 1 1
C C19 -0.07400(15) 0.71084(14) 0.05199(11) 0.0225(3) Uani d . 1 1
H H19A -0.0429 0.7827 0.0700 0.027 Uiso calc R 1 1
H H19B 0.0088 0.6584 0.0212 0.027 Uiso calc R 1 1
C C20 -0.19197(14) 0.75844(13) -0.02456(10) 0.0189(3) Uani d . 1 1
C C21 -0.20533(16) 0.69260(14) -0.10058(12) 0.0241(3) Uani d . 1 1
H H21 -0.1412 0.6142 -0.1027 0.029 Uiso calc R 1 1
C C22 -0.31004(16) 0.73782(13) -0.17421(11) 0.0229(3) Uani d . 1 1
H H22 -0.3162 0.6911 -0.2260 0.027 Uiso calc R 1 1
C C23 -0.40494(14) 0.85161(12) -0.17094(10) 0.0161(3) Uani d . 1 1
C C24 -0.39597(14) 0.91792(13) -0.09373(10) 0.0166(3) Uani d . 1 1
H H24 -0.4620 0.9952 -0.0905 0.020 Uiso calc R 1 1
C C25 -0.29074(14) 0.87139(13) -0.02154(10) 0.0183(3) Uani d . 1 1
H H25 -0.2858 0.9173 0.0310 0.022 Uiso calc R 1 1
C C26 -0.50890(16) 0.84812(14) -0.32718(11) 0.0236(3) Uani d . 1 1
H H26A -0.4153 0.8393 -0.3609 0.035 Uiso calc R 1 1
H H26B -0.5828 0.8987 -0.3740 0.035 Uiso calc R 1 1
H H26C -0.5286 0.7655 -0.3056 0.035 Uiso calc R 1 1

loop_
_atom_site_aniso_label
_atom_site_aniso_U_11
_atom_site_aniso_U_22
_atom_site_aniso_U_33
_atom_site_aniso_U_12
_atom_site_aniso_U_13
_atom_site_aniso_U_23
S1 0.01121(17) 0.02285(19) 0.01953(19) -0.00212(13) -0.00427(12) 0.00540(14)
O1 0.0189(5) 0.0203(5) 0.0185(5) 0.0022(4) -0.0064(4) -0.0012(4)
N1 0.0115(5) 0.0217(6) 0.0190(6) -0.0038(4) -0.0029(4) 0.0054(5)
N2 0.0122(5) 0.0158(6) 0.0133(5) -0.0030(4) -0.0032(4) 0.0036(4)
N3 0.0124(5) 0.0160(5) 0.0134(5) -0.0012(4) -0.0033(4) 0.0007(4)
C1 0.0135(6) 0.0271(8) 0.0276(8) -0.0058(6) -0.0012(6) 0.0089(6)
C2 0.0122(6) 0.0166(6) 0.0147(6) -0.0021(5) -0.0018(5) -0.0020(5)
C3 0.0131(6) 0.0177(6) 0.0130(6) -0.0036(5) -0.0012(5) -0.0010(5)
C4 0.0138(6) 0.0226(7) 0.0164(6) -0.0055(5) -0.0020(5) 0.0046(5)
C5 0.0120(6) 0.0200(7) 0.0171(6) -0.0038(5) -0.0024(5) 0.0032(5)
C6 0.0152(6) 0.0220(7) 0.0224(7) -0.0057(5) -0.0056(5) 0.0060(6)
C7 0.0139(6) 0.0188(7) 0.0176(6) -0.0059(5) -0.0019(5) 0.0056(5)
C8 0.0151(6) 0.0160(6) 0.0187(7) -0.0024(5) 0.0014(5) 0.0019(5)
C9 0.0165(6) 0.0192(7) 0.0136(6) -0.0055(5) -0.0002(5) 0.0001(5)
C10 0.0134(6) 0.0197(7) 0.0142(6) -0.0039(5) -0.0014(5) 0.0031(5)
C11 0.0221(7) 0.0181(7) 0.0192(7) -0.0007(5) -0.0024(5) -0.0017(5)
C12 0.0253(7) 0.0209(7) 0.0166(7) -0.0060(6) -0.0059(6) -0.0003(5)
C13 0.0268(8) 0.0250(8) 0.0263(8) 0.0076(6) -0.0089(6) -0.0044(6)
S2 0.01168(16) 0.01806(18) 0.01548(17) -0.00205(12) -0.00432(12) 0.00184(13)
O2 0.0198(5) 0.0215(5) 0.0161(5) 0.0002(4) -0.0070(4) -0.0032(4)
N4 0.0121(5) 0.0198(6) 0.0181(6) -0.0039(4) -0.0049(4) 0.0057(5)
N5 0.0121(5) 0.0171(6) 0.0139(5) -0.0029(4) -0.0038(4) 0.0042(4)
N6 0.0132(5) 0.0169(6) 0.0149(5) -0.0021(4) -0.0042(4) 0.0014(4)
C14 0.0158(6) 0.0245(7) 0.0231(7) -0.0090(6) -0.0034(5) 0.0058(6)
C15 0.0132(6) 0.0136(6) 0.0150(6) -0.0018(5) -0.0016(5) -0.0032(5)
C16 0.0134(6) 0.0162(6) 0.0151(6) -0.0026(5) -0.0014(5) -0.0005(5)
C17 0.0150(6) 0.0270(8) 0.0191(7) -0.0076(6) -0.0027(5) 0.0051(6)
C18 0.0138(6) 0.0224(7) 0.0176(7) -0.0067(5) -0.0030(5) 0.0030(5)
C19 0.0152(6) 0.0299(8) 0.0199(7) -0.0077(6) -0.0044(5) 0.0077(6)
C20 0.0147(6) 0.0236(7) 0.0165(7) -0.0073(5) -0.0010(5) 0.0061(5)
C21 0.0217(7) 0.0197(7) 0.0258(7) 0.0027(6) -0.0046(6) 0.0015(6)
C22 0.0256(7) 0.0211(7) 0.0211(7) -0.0012(6) -0.0049(6) -0.0054(6)
C23 0.0146(6) 0.0181(7) 0.0143(6) -0.0050(5) -0.0026(5) 0.0031(5)
C24 0.0153(6) 0.0172(7) 0.0157(6) -0.0027(5) 0.0002(5) 0.0005(5)
C25 0.0186(6) 0.0248(7) 0.0129(6) -0.0095(5) -0.0007(5) -0.0009(5)
C26 0.0269(7) 0.0262(8) 0.0181(7) -0.0043(6) -0.0084(6) -0.0045(6)

loop_
_atom_type_symbol
_atom_type_description
_atom_type_scat_dispersion_real
_atom_type_scat_dispersion_imag
_atom_type_scat_source
C C 0.0181 0.0091 'International Tables Vol C Tables 4.2.6.8 and 6.1.1.4'
H H 0.0000 0.0000 'International Tables Vol C Tables 4.2.6.8 and 6.1.1.4'
N N 0.0311 0.0180 'International Tables Vol C Tables 4.2.6.8 and 6.1.1.4'
O O 0.0492 0.0322 'International Tables Vol C Tables 4.2.6.8 and 6.1.1.4'
S S 0.3331 0.5567 'International Tables Vol C Tables 4.2.6.8 and 6.1.1.4'

loop_
_geom_angle_atom_site_label_1
_geom_angle_atom_site_label_2
_geom_angle_atom_site_label_3
_geom_angle
C10 O1 C13 116.80(11)
C2 N1 C1 123.67(11)
C2 N1 H1N 114.8(11)
C1 N1 H1N 121.4(11)
C2 N2 N3 117.48(11)
C2 N2 H2N 119.0(11)
N3 N2 H2N 123.5(11)
C3 N3 N2 118.22(11)
N1 C1 H1A 109.5
N1 C1 H1B 109.5
H1A C1 H1B 109.5
N1 C1 H1C 109.5
H1A C1 H1C 109.5
H1B C1 H1C 109.5
N1 C2 N2 116.68(11)
N1 C2 S1 123.03(10)
N2 C2 S1 120.28(10)
N3 C3 C4 125.83(12)
N3 C3 C5 117.16(11)
C4 C3 C5 117.01(11)
C3 C4 H4A 109.5
C3 C4 H4B 109.5
H4A C4 H4B 109.5
C3 C4 H4C 109.5
H4A C4 H4C 109.5
H4B C4 H4C 109.5
C3 C5 C6 115.30(11)
C3 C5 H5A 108.4
C6 C5 H5A 108.4
C3 C5 H5B 108.4
C6 C5 H5B 108.4
H5A C5 H5B 107.5
C7 C6 C5 112.58(11)
C7 C6 H6A 109.1
C5 C6 H6A 109.1
C7 C6 H6B 109.1
C5 C6 H6B 109.1
H6A C6 H6B 107.8
C12 C7 C8 117.58(12)
C12 C7 C6 121.97(12)
C8 C7 C6 120.45(12)
C9 C8 C7 121.52(12)
C9 C8 H8 119.2
C7 C8 H8 119.2
C8 C9 C10 119.84(12)
C8 C9 H9 120.1
C10 C9 H9 120.1
O1 C10 C11 124.80(12)
O1 C10 C9 115.30(12)
C11 C10 C9 119.89(12)
C10 C11 C12 119.18(13)
C10 C11 H11 120.4
C12 C11 H11 120.4
C7 C12 C11 121.94(13)
C7 C12 H12 119.0
C11 C12 H12 119.0
O1 C13 H13A 109.5
O1 C13 H13B 109.5
H13A C13 H13B 109.5
O1 C13 H13C 109.5
H13A C13 H13C 109.5
H13B C13 H13C 109.5
C23 O2 C26 116.28(10)
C15 N4 C14 123.68(11)
C15 N4 H4N 114.8(11)
C14 N4 H4N 121.5(11)
C15 N5 N6 117.04(11)
C15 N5 H5N 119.8(11)
N6 N5 H5N 122.7(11)
C16 N6 N5 118.43(11)
N4 C14 H14A 109.5
N4 C14 H14B 109.5
H14A C14 H14B 109.5
N4 C14 H14C 109.5
H14A C14 H14C 109.5
H14B C14 H14C 109.5
N4 C15 N5 116.10(11)
N4 C15 S2 123.13(10)
N5 C15 S2 120.77(10)
N6 C16 C17 125.70(12)
N6 C16 C18 117.21(11)
C17 C16 C18 117.07(11)
C16 C17 H17A 109.5
C16 C17 H17B 109.5
H17A C17 H17B 109.5
C16 C17 H17C 109.5
H17A C17 H17C 109.5
H17B C17 H17C 109.5
C16 C18 C19 115.25(11)
C16 C18 H18A 108.5
C19 C18 H18A 108.5
C16 C18 H18B 108.5
C19 C18 H18B 108.5
H18A C18 H18B 107.5
C20 C19 C18 112.97(11)
C20 C19 H19A 109.0
C18 C19 H19A 109.0
C20 C19 H19B 109.0
C18 C19 H19B 109.0
H19A C19 H19B 107.8
C21 C20 C25 117.58(12)
C21 C20 C19 121.45(13)
C25 C20 C19 120.97(13)
C20 C21 C22 122.09(13)
C20 C21 H21 119.0
C22 C21 H21 119.0
C23 C22 C21 119.25(13)
C23 C22 H22 120.4
C21 C22 H22 120.4
O2 C23 C22 124.70(12)
O2 C23 C24 115.59(12)
C22 C23 C24 119.69(12)
C25 C24 C23 120.07(12)
C25 C24 H24 120.0
C23 C24 H24 120.0
C24 C25 C20 121.28(13)
C24 C25 H25 119.4
C20 C25 H25 119.4
O2 C26 H26A 109.5
O2 C26 H26B 109.5
H26A C26 H26B 109.5
O2 C26 H26C 109.5
H26A C26 H26C 109.5
H26B C26 H26C 109.5

loop_
_geom_bond_atom_site_label_1
_geom_bond_atom_site_label_2
_geom_bond_distance
S1 C2 1.6943(13)
O1 C10 1.3759(16)
O1 C13 1.4236(17)
N1 C2 1.3284(18)
N1 C1 1.4556(17)
N1 H1N 0.871(9)
N2 C2 1.3563(17)
N2 N3 1.3837(15)
N2 H2N 0.870(9)
N3 C3 1.2812(17)
C1 H1A 0.9800
C1 H1B 0.9800
C1 H1C 0.9800
C3 C4 1.4983(18)
C3 C5 1.5054(17)
C4 H4A 0.9800
C4 H4B 0.9800
C4 H4C 0.9800
C5 C6 1.5217(19)
C5 H5A 0.9900
C5 H5B 0.9900
C6 C7 1.5110(18)
C6 H6A 0.9900
C6 H6B 0.9900
C7 C12 1.388(2)
C7 C8 1.395(2)
C8 C9 1.3855(19)
C8 H8 0.9500
C9 C10 1.3908(19)
C9 H9 0.9500
C10 C11 1.3893(19)
C11 C12 1.3952(19)
C11 H11 0.9500
C12 H12 0.9500
C13 H13A 0.9800
C13 H13B 0.9800
C13 H13C 0.9800
S2 C15 1.6881(13)
O2 C23 1.3736(16)
O2 C26 1.4341(16)
N4 C15 1.3319(18)
N4 C14 1.4530(17)
N4 H4n 0.869(9)
N5 C15 1.3616(17)
N5 N6 1.3860(15)
N5 H5n 0.875(9)
N6 C16 1.2801(17)
C14 H14A 0.9800
C14 H14B 0.9800
C14 H14C 0.9800
C16 C17 1.4974(19)
C16 C18 1.5055(17)
C17 H17A 0.9800
C17 H17B 0.9800
C17 H17C 0.9800
C18 C19 1.5242(19)
C18 H18A 0.9900
C18 H18B 0.9900
C19 C20 1.5119(18)
C19 H19A 0.9900
C19 H19B 0.9900
C20 C21 1.384(2)
C20 C25 1.396(2)
C21 C22 1.396(2)
C21 H21 0.9500
C22 C23 1.3863(19)
C22 H22 0.9500
C23 C24 1.3911(19)
C24 C25 1.3870(19)
C24 H24 0.9500
C25 H25 0.9500
C26 H26A 0.9800
C26 H26B 0.9800
C26 H26C 0.9800

loop_
_geom_hbond_atom_site_label_D
_geom_hbond_atom_site_label_H
_geom_hbond_atom_site_label_A
_geom_hbond_site_symmetry_A
_geom_hbond_distance_DH
_geom_hbond_distance_HA
_geom_hbond_distance_DA
_geom_hbond_angle_DHA
N1 H1n N3 . 0.871(14) 2.150(14) 2.5931(16) 111.0(13)
N4 H4n N6 . 0.868(14) 2.132(14) 2.5818(17) 111.6(13)
N2 H2n S2 . 0.870(14) 2.700(13) 3.5686(11) 175.9(13)
N5 H5n S1 . 0.876(13) 2.652(13) 3.5276(11) 178.4(12)
N1 H1n O2 1_646 0.871(14) 2.511(16) 3.0979(16) 125.4(12)
C1 H1B Cg1 1_455 0.98 2.94 3.5930(17) 125

loop_
_geom_torsion_atom_site_label_1
_geom_torsion_atom_site_label_2
_geom_torsion_atom_site_label_3
_geom_torsion_atom_site_label_4
_geom_torsion
C2 N2 N3 C3 -174.61(11)
C1 N1 C2 N2 -176.85(13)
C1 N1 C2 S1 1.81(19)
N3 N2 C2 N1 4.06(17)
N3 N2 C2 S1 -174.64(9)
N2 N3 C3 C4 1.38(19)
N2 N3 C3 C5 -178.93(10)
N3 C3 C5 C6 5.04(18)
C4 C3 C5 C6 -175.24(12)
C3 C5 C6 C7 -175.80(11)
C5 C6 C7 C12 -102.04(15)
C5 C6 C7 C8 78.03(16)
C12 C7 C8 C9 -1.6(2)
C6 C7 C8 C9 178.36(12)
C7 C8 C9 C10 -0.1(2)
C13 O1 C10 C11 -3.41(19)
C13 O1 C10 C9 175.41(12)
C8 C9 C10 O1 -177.48(11)
C8 C9 C10 C11 1.4(2)
O1 C10 C11 C12 177.71(12)
C9 C10 C11 C12 -1.1(2)
C8 C7 C12 C11 1.9(2)
C6 C7 C12 C11 -178.01(13)
C10 C11 C12 C7 -0.6(2)
C15 N5 N6 C16 178.41(11)
C14 N4 C15 N5 177.38(12)
C14 N4 C15 S2 -2.45(19)
N6 N5 C15 N4 6.56(17)
N6 N5 C15 S2 -173.61(9)
N5 N6 C16 C17 1.1(2)
N5 N6 C16 C18 -177.38(11)
N6 C16 C18 C19 3.64(18)
C17 C16 C18 C19 -174.98(12)
C16 C18 C19 C20 177.51(12)
C18 C19 C20 C21 -93.64(16)
C18 C19 C20 C25 87.00(16)
C25 C20 C21 C22 2.1(2)
C19 C20 C21 C22 -177.31(13)
C20 C21 C22 C23 -0.7(2)
C26 O2 C23 C22 -5.62(19)
C26 O2 C23 C24 172.95(12)
C21 C22 C23 O2 177.50(13)
C21 C22 C23 C24 -1.0(2)
O2 C23 C24 C25 -177.41(11)
C22 C23 C24 C25 1.2(2)
C23 C24 C25 C20 0.2(2)
C21 C20 C25 C24 -1.8(2)
C19 C20 C25 C24 177.55(12)

loop_
_cod_related_entry_id
_cod_related_entry_database
_cod_related_entry_code
1 ChemSpider 30657708
